data_4112821
loop_
_publ_author_name
'Hongping Zhu'
'Jianfang Chai'
'Vadapalli Chandrasekhar'
'Herbert W. Roesky'
'J\"org Magull'
'Denis Vidovic'
'Hans-Georg Schmidt'
'Mathias Noltemeyer'
'Philip P. Power'
'William A. Merrill'

_publ_section_title
;
 Two Types of Intramolecular Addition of an Al-N Multiple-Bonded Monomer
 LAlNAr' Arising from the Reaction of LAl with N3Ar' (L = HC[(CMe)(NAr)]2,
 Ar' = 2,6-Ar2C6H3, Ar = 2,6-iPr2C6H3)
;
_journal_name_full 'Journal of the American Chemical Society'
_journal_page_first 9472
_journal_page_last 9473
_journal_paper_doi 10.1021/ja0475712
_journal_volume 126
_journal_year 2004
_chemical_formula_sum 'C59 H78 Al N3'
_chemical_formula_weight 856.22
_chemical_name_systematic
; 
 ? 
;
_space_group_IT_number 2
_symmetry_cell_setting triclinic
_symmetry_space_group_name_Hall '-P 1'
_symmetry_space_group_name_H-M 'P -1'
_atom_sites_solution_hydrogens geom
_atom_sites_solution_primary direct
_atom_sites_solution_secondary difmap
_audit_creation_method SHELXL-97
_cell_angle_alpha 76.04(3)
_cell_angle_beta 74.54(4)
_cell_angle_gamma 64.63(4)
_cell_formula_units_Z 2
_cell_length_a 11.806(8)
_cell_length_b 12.766(5)
_cell_length_c 19.718(8)
_cell_measurement_temperature 133(2)
_cell_volume 2560(2)
_computing_structure_refinement 'SHELXL-97 (Sheldrick, 1997)'
_computing_structure_solution 'SHELXS-97 (Sheldrick, 1990)'
_diffrn_ambient_temperature 133(2)
_diffrn_measured_fraction_theta_full 0.993
_diffrn_measured_fraction_theta_max 0.993
_diffrn_measurement_device_type IPDS2
_diffrn_radiation_monochromator graphite
_diffrn_radiation_source 'fine-focus sealed tube'
_diffrn_radiation_type MoK\a
_diffrn_radiation_wavelength 0.71073
_diffrn_reflns_av_R_equivalents 0.0409
_diffrn_reflns_av_sigmaI/netI 0.0285
_diffrn_reflns_limit_h_max 13
_diffrn_reflns_limit_h_min -13
_diffrn_reflns_limit_k_max 15
_diffrn_reflns_limit_k_min -15
_diffrn_reflns_limit_l_max 23
_diffrn_reflns_limit_l_min -22
_diffrn_reflns_number 39096
_diffrn_reflns_theta_full 24.81
_diffrn_reflns_theta_max 24.81
_diffrn_reflns_theta_min 1.08
_exptl_absorpt_coefficient_mu 0.079
_exptl_absorpt_correction_T_max 0.9843
_exptl_absorpt_correction_T_min 0.9843
_exptl_crystal_colour colorless
_exptl_crystal_density_diffrn 1.111
_exptl_crystal_description cubic
_exptl_crystal_F_000 932
_exptl_crystal_size_max 0.20
_exptl_crystal_size_mid 0.20
_exptl_crystal_size_min 0.20
_refine_diff_density_max 0.644
_refine_diff_density_min -0.527
_refine_diff_density_rms 0.053
_refine_ls_extinction_method none
_refine_ls_goodness_of_fit_ref 1.039
_refine_ls_hydrogen_treatment mixed
_refine_ls_matrix_type full
_refine_ls_number_parameters 270
_refine_ls_number_reflns 8758
_refine_ls_number_restraints 0
_refine_ls_restrained_S_all 1.039
_refine_ls_R_factor_all 0.0751
_refine_ls_R_factor_gt 0.0595
_refine_ls_shift/su_max 0.005
_refine_ls_shift/su_mean 0.000
_refine_ls_structure_factor_coef Fsqd
_refine_ls_weighting_details 'calc w=1/[\s^2^(Fo^2^)+(0.0600P)^2^+3.1100P] where P=(Fo^2^+2Fc^2^)/3'
_refine_ls_weighting_scheme calc
_refine_ls_wR_factor_gt 0.1415
_refine_ls_wR_factor_ref 0.1496
_reflns_number_gt 6992
_reflns_number_total 8758
_reflns_threshold_expression >2sigma(I)
_cod_data_source_file ja0475712si20040427_053229.cif
_cod_data_source_block compound3
_cod_database_code 4112821

loop_
_symmetry_equiv_pos_as_xyz
'x, y, z'
'-x, -y, -z'

loop_
_atom_site_label
_atom_site_type_symbol
_atom_site_fract_x
_atom_site_fract_y
_atom_site_fract_z
_atom_site_U_iso_or_equiv
_atom_site_adp_type
_atom_site_occupancy
_atom_site_symmetry_multiplicity
_atom_site_calc_flag
_atom_site_refinement_flags
Al1 Al 0.19644(6) 0.26376(6) 0.20926(3) 0.01806(16) Uiso 1 1 d .
N1 N 0.10293(18) 0.16228(16) 0.24456(10) 0.0206(4) Uiso 1 1 d .
N2 N 0.04924(17) 0.40749(16) 0.21409(10) 0.0194(4) Uiso 1 1 d .
N3 N 0.28691(18) 0.26879(16) 0.27157(10) 0.0199(4) Uiso 1 1 d .
H3A H 0.2432 0.3305 0.2937 0.024 Uiso 1 1 calc R
C1 C -0.0208(2) 0.20191(19) 0.27680(12) 0.0218(5) Uiso 1 1 d .
C2 C -0.0989(2) 0.3203(2) 0.27792(13) 0.0233(5) Uiso 1 1 d .
H2A H -0.1813 0.3372 0.3068 0.028 Uiso 1 1 calc R
C3 C -0.0701(2) 0.41772(19) 0.24130(12) 0.0211(5) Uiso 1 1 d .
C4 C -0.0832(2) 0.1162(2) 0.31321(14) 0.0290(5) Uiso 1 1 d .
H4A H -0.0571 0.0556 0.2833 0.044 Uiso 1 1 calc R
H4B H -0.1761 0.1579 0.3207 0.044 Uiso 1 1 calc R
H4C H -0.0567 0.0797 0.3592 0.044 Uiso 1 1 calc R
C5 C -0.1808(2) 0.5328(2) 0.23105(14) 0.0288(5) Uiso 1 1 d .
H5A H -0.1660 0.5719 0.1822 0.043 Uiso 1 1 calc R
H5B H -0.1892 0.5826 0.2644 0.043 Uiso 1 1 calc R
H5C H -0.2593 0.5189 0.2399 0.043 Uiso 1 1 calc R
C11 C 0.1577(2) 0.0443(2) 0.22589(12) 0.0218(5) Uiso 1 1 d .
C12 C 0.2305(2) -0.0530(2) 0.26936(13) 0.0249(5) Uiso 1 1 d .
C13 C 0.2857(2) -0.1620(2) 0.24583(14) 0.0300(6) Uiso 1 1 d .
H13A H 0.3370 -0.2282 0.2740 0.036 Uiso 1 1 calc R
C14 C 0.2679(2) -0.1762(2) 0.18278(14) 0.0310(6) Uiso 1 1 d .
H14A H 0.3080 -0.2509 0.1674 0.037 Uiso 1 1 calc R
C15 C 0.1914(2) -0.0811(2) 0.14218(14) 0.0278(5) Uiso 1 1 d .
H15A H 0.1773 -0.0918 0.0995 0.033 Uiso 1 1 calc R
C16 C 0.1346(2) 0.0300(2) 0.16250(13) 0.0236(5) Uiso 1 1 d .
C121 C 0.2427(2) -0.0480(2) 0.34341(13) 0.0287(5) Uiso 1 1 d .
H12A H 0.1923 0.0342 0.3536 0.034 Uiso 1 1 calc R
C122 C 0.3805(3) -0.0815(2) 0.35000(15) 0.0348(6) Uiso 1 1 d .
H12B H 0.4146 -0.0270 0.3164 0.052 Uiso 1 1 calc R
H12C H 0.4322 -0.1615 0.3392 0.052 Uiso 1 1 calc R
H12D H 0.3829 -0.0776 0.3986 0.052 Uiso 1 1 calc R
C123 C 0.1857(3) -0.1281(3) 0.39915(16) 0.0398(7) Uiso 1 1 d .
H12E H 0.0975 -0.1064 0.3945 0.060 Uiso 1 1 calc R
H12F H 0.1870 -0.1191 0.4469 0.060 Uiso 1 1 calc R
H12G H 0.2362 -0.2098 0.3916 0.060 Uiso 1 1 calc R
C161 C 0.0452(2) 0.1279(2) 0.11681(13) 0.0280(5) Uiso 1 1 d .
H16A H 0.0243 0.2040 0.1326 0.034 Uiso 1 1 calc R
C162 C -0.0794(3) 0.1116(3) 0.12618(16) 0.0408(7) Uiso 1 1 d .
H16B H -0.1222 0.1125 0.1761 0.061 Uiso 1 1 calc R
H16C H -0.0608 0.0365 0.1121 0.061 Uiso 1 1 calc R
H16D H -0.1352 0.1755 0.0963 0.061 Uiso 1 1 calc R
C163 C 0.1065(3) 0.1350(2) 0.03781(14) 0.0324(6) Uiso 1 1 d .
H16E H 0.1920 0.1339 0.0322 0.049 Uiso 1 1 calc R
H16F H 0.0539 0.2078 0.0116 0.049 Uiso 1 1 calc R
H16G H 0.1129 0.0678 0.0191 0.049 Uiso 1 1 calc R
C21 C 0.0748(2) 0.50647(19) 0.17027(12) 0.0204(5) Uiso 1 1 d .
C22 C 0.1251(2) 0.4977(2) 0.09718(12) 0.0216(5) Uiso 1 1 d .
C23 C 0.1498(2) 0.5924(2) 0.05403(13) 0.0252(5) Uiso 1 1 d .
H23A H 0.1836 0.5890 0.0048 0.030 Uiso 1 1 calc R
C24 C 0.1260(2) 0.6916(2) 0.08167(13) 0.0266(5) Uiso 1 1 d .
H24A H 0.1414 0.7560 0.0511 0.032 Uiso 1 1 calc R
C25 C 0.0799(2) 0.6969(2) 0.15360(13) 0.0260(5) Uiso 1 1 d .
H25A H 0.0644 0.7651 0.1719 0.031 Uiso 1 1 calc R
C26 C 0.0560(2) 0.6040(2) 0.19964(12) 0.0220(5) Uiso 1 1 d .
C221 C 0.1534(2) 0.3862(2) 0.06872(12) 0.0224(5) Uiso 1 1 d .
H22A H 0.0731 0.3715 0.0819 0.027 Uiso 1 1 calc R
C222 C 0.2557(2) 0.2801(2) 0.10589(12) 0.0222(5) Uiso 1 1 d .
H22B H 0.3367 0.2920 0.0942 0.027 Uiso 1 1 calc R
H22C H 0.2719 0.2076 0.0884 0.027 Uiso 1 1 calc R
C223 C 0.1935(3) 0.3964(2) -0.01251(14) 0.0312(6) Uiso 1 1 d .
H22D H 0.1272 0.4633 -0.0345 0.047 Uiso 1 1 calc R
H22E H 0.2050 0.3244 -0.0279 0.047 Uiso 1 1 calc R
H22F H 0.2739 0.4079 -0.0270 0.047 Uiso 1 1 calc R
C261 C 0.0189(2) 0.6089(2) 0.27965(13) 0.0251(5) Uiso 1 1 d .
H26A H -0.0135 0.5458 0.3032 0.030 Uiso 1 1 calc R
C262 C -0.0862(3) 0.7263(2) 0.29818(15) 0.0347(6) Uiso 1 1 d .
H26B H -0.1598 0.7433 0.2772 0.052 Uiso 1 1 calc R
H26C H -0.0538 0.7887 0.2792 0.052 Uiso 1 1 calc R
H26D H -0.1121 0.7220 0.3500 0.052 Uiso 1 1 calc R
C263 C 0.1375(3) 0.5840(2) 0.30897(14) 0.0328(6) Uiso 1 1 d .
H26E H 0.2060 0.5113 0.2943 0.049 Uiso 1 1 calc R
H26F H 0.1165 0.5757 0.3610 0.049 Uiso 1 1 calc R
H26G H 0.1658 0.6490 0.2903 0.049 Uiso 1 1 calc R
C31 C 0.5350(2) 0.17690(19) 0.16593(12) 0.0192(5) Uiso 1 1 d .
C32 C 0.5368(2) 0.28850(19) 0.13496(12) 0.0214(5) Uiso 1 1 d .
C33 C 0.5683(2) 0.3137(2) 0.06112(13) 0.0251(5) Uiso 1 1 d .
H33A H 0.5693 0.3887 0.0403 0.030 Uiso 1 1 calc R
C34 C 0.5982(2) 0.2313(2) 0.01768(14) 0.0267(5) Uiso 1 1 d .
H34A H 0.6187 0.2500 -0.0325 0.032 Uiso 1 1 calc R
C35 C 0.5979(2) 0.1220(2) 0.04792(13) 0.0247(5) Uiso 1 1 d .
H35A H 0.6194 0.0654 0.0180 0.030 Uiso 1 1 calc R
C36 C 0.5667(2) 0.0926(2) 0.12150(12) 0.0223(5) Uiso 1 1 d .
C321 C 0.5141(2) 0.3800(2) 0.17970(13) 0.0236(5) Uiso 1 1 d .
H32A H 0.4672 0.3598 0.2279 0.028 Uiso 1 1 calc R
C322 C 0.6402(3) 0.3734(3) 0.18913(18) 0.0479(8) Uiso 1 1 d .
H32B H 0.6874 0.2949 0.2123 0.072 Uiso 1 1 calc R
H32C H 0.6245 0.4317 0.2187 0.072 Uiso 1 1 calc R
H32D H 0.6903 0.3894 0.1425 0.072 Uiso 1 1 calc R
C323 C 0.4329(3) 0.5036(3) 0.15052(17) 0.0467(7) Uiso 1 1 d .
H32E H 0.4137 0.5566 0.1843 0.070 Uiso 1 1 calc R
H32F H 0.3531 0.5052 0.1433 0.070 Uiso 1 1 calc R
H32G H 0.4795 0.5288 0.1050 0.070 Uiso 1 1 calc R
C361 C 0.5704(2) -0.0307(2) 0.15041(14) 0.0283(5) Uiso 1 1 d .
H36A H 0.5270 -0.0322 0.2015 0.034 Uiso 1 1 calc R
C362 C 0.5005(3) -0.0662(2) 0.11060(15) 0.0374(6) Uiso 1 1 d .
H36B H 0.4125 -0.0086 0.1127 0.056 Uiso 1 1 calc R
H36C H 0.5003 -0.1436 0.1328 0.056 Uiso 1 1 calc R
H36D H 0.5441 -0.0692 0.0609 0.056 Uiso 1 1 calc R
C363 C 0.7084(3) -0.1221(2) 0.14673(16) 0.0387(6) Uiso 1 1 d .
H36E H 0.7538 -0.1006 0.1725 0.058 Uiso 1 1 calc R
H36F H 0.7517 -0.1245 0.0969 0.058 Uiso 1 1 calc R
H36G H 0.7076 -0.1995 0.1684 0.058 Uiso 1 1 calc R
C41 C 0.3241(2) 0.2822(2) 0.41455(13) 0.0238(5) Uiso 1 1 d .
C42 C 0.3631(2) 0.3654(2) 0.42753(13) 0.0278(5) Uiso 1 1 d .
C43 C 0.2850(3) 0.4391(2) 0.47776(14) 0.0327(6) Uiso 1 1 d .
H43A H 0.3116 0.4941 0.4869 0.039 Uiso 1 1 calc R
C44 C 0.1700(3) 0.4341(2) 0.51468(15) 0.0350(6) Uiso 1 1 d .
H44A H 0.1181 0.4850 0.5489 0.042 Uiso 1 1 calc R
C45 C 0.1310(3) 0.3541(2) 0.50135(14) 0.0326(6) Uiso 1 1 d .
H45A H 0.0511 0.3515 0.5261 0.039 Uiso 1 1 calc R
C46 C 0.2068(2) 0.2777(2) 0.45237(13) 0.0267(5) Uiso 1 1 d .
C421 C 0.4892(3) 0.3767(2) 0.39014(14) 0.0319(6) Uiso 1 1 d .
H42A H 0.5282 0.3270 0.3513 0.038 Uiso 1 1 calc R
C422 C 0.4693(3) 0.5034(3) 0.35649(16) 0.0420(7) Uiso 1 1 d .
H42B H 0.4110 0.5306 0.3229 0.063 Uiso 1 1 calc R
H42C H 0.5515 0.5070 0.3313 0.063 Uiso 1 1 calc R
H42D H 0.4326 0.5537 0.3938 0.063 Uiso 1 1 calc R
C423 C 0.5824(3) 0.3317(3) 0.44205(17) 0.0445(7) Uiso 1 1 d .
H42E H 0.5996 0.2489 0.4604 0.067 Uiso 1 1 calc R
H42F H 0.5446 0.3773 0.4817 0.067 Uiso 1 1 calc R
H42G H 0.6624 0.3403 0.4172 0.067 Uiso 1 1 calc R
C461 C 0.1658(2) 0.1830(2) 0.44562(13) 0.0276(5) Uiso 1 1 d .
H46A H 0.2194 0.1480 0.4018 0.033 Uiso 1 1 calc R
C462 C 0.0262(3) 0.2311(2) 0.43843(15) 0.0367(6) Uiso 1 1 d .
H46B H 0.0112 0.2937 0.3977 0.055 Uiso 1 1 calc R
H46C H -0.0286 0.2625 0.4819 0.055 Uiso 1 1 calc R
H46D H 0.0063 0.1680 0.4311 0.055 Uiso 1 1 calc R
C463 C 0.1916(3) 0.0865(3) 0.50931(16) 0.0409(7) Uiso 1 1 d .
H46E H 0.2828 0.0527 0.5109 0.061 Uiso 1 1 calc R
H46F H 0.1662 0.0252 0.5048 0.061 Uiso 1 1 calc R
H46G H 0.1425 0.1194 0.5532 0.061 Uiso 1 1 calc R
C51 C 0.4037(2) 0.20362(19) 0.29363(12) 0.0192(5) Uiso 1 1 d .
C52 C 0.5169(2) 0.14601(19) 0.24580(12) 0.0194(5) Uiso 1 1 d .
C53 C 0.6247(2) 0.0657(2) 0.27324(13) 0.0235(5) Uiso 1 1 d .
H53A H 0.6988 0.0256 0.2413 0.028 Uiso 1 1 calc R
C54 C 0.6282(2) 0.0421(2) 0.34515(13) 0.0268(5) Uiso 1 1 d .
H54A H 0.6990 -0.0192 0.3632 0.032 Uiso 1 1 calc R
C55 C 0.5251(2) 0.1109(2) 0.38983(13) 0.0264(5) Uiso 1 1 d .
H55A H 0.5286 0.1004 0.4387 0.032 Uiso 1 1 calc R
C56 C 0.4161(2) 0.1953(2) 0.36518(12) 0.0221(5) Uiso 1 1 d .

loop_
_atom_type_symbol
_atom_type_description
_atom_type_scat_dispersion_real
_atom_type_scat_dispersion_imag
_atom_type_scat_source
C C 0.0033 0.0016 'International Tables Vol C Tables 4.2.6.8 and 6.1.1.4'
H H 0.0000 0.0000 'International Tables Vol C Tables 4.2.6.8 and 6.1.1.4'
N N 0.0061 0.0033 'International Tables Vol C Tables 4.2.6.8 and 6.1.1.4'
Al Al 0.0645 0.0514 'International Tables Vol C Tables 4.2.6.8 and 6.1.1.4'

loop_
_geom_angle_atom_site_label_1
_geom_angle_atom_site_label_2
_geom_angle_atom_site_label_3
_geom_angle
N3 Al1 N2 103.44(10)
N3 Al1 N1 115.78(9)
N2 Al1 N1 95.69(10)
N3 Al1 C222 122.34(10)
N2 Al1 C222 98.71(10)
N1 Al1 C222 113.99(10)
C1 N1 C11 116.60(19)
C1 N1 Al1 122.31(16)
C11 N1 Al1 120.23(15)
C3 N2 C21 120.16(19)
C3 N2 Al1 125.93(16)
C21 N2 Al1 112.57(15)
C51 N3 Al1 138.72(16)
N1 C1 C2 123.9(2)
N1 C1 C4 120.0(2)
C2 C1 C4 116.1(2)
C1 C2 C3 127.7(2)
N2 C3 C2 121.5(2)
N2 C3 C5 121.3(2)
C2 C3 C5 117.1(2)
C12 C11 C16 120.5(2)
C12 C11 N1 121.6(2)
C16 C11 N1 117.9(2)
C13 C12 C11 118.1(2)
C13 C12 C121 118.1(2)
C11 C12 C121 123.6(2)
C14 C13 C12 121.8(2)
C13 C14 C15 119.6(2)
C14 C15 C16 121.3(2)
C15 C16 C11 118.5(2)
C15 C16 C161 117.5(2)
C11 C16 C161 123.8(2)
C12 C121 C122 112.9(2)
C12 C121 C123 109.9(2)
C122 C121 C123 109.8(2)
C16 C161 C162 111.0(2)
C16 C161 C163 112.0(2)
C162 C161 C163 109.1(2)
C26 C21 C22 121.8(2)
C26 C21 N2 121.4(2)
C22 C21 N2 116.70(19)
C23 C22 C21 117.5(2)
C23 C22 C221 122.4(2)
C21 C22 C221 120.0(2)
C24 C23 C22 121.2(2)
C25 C24 C23 120.2(2)
C24 C25 C26 121.2(2)
C25 C26 C21 117.9(2)
C25 C26 C261 119.0(2)
C21 C26 C261 123.0(2)
C22 C221 C223 113.2(2)
C22 C221 C222 109.85(19)
C223 C221 C222 111.2(2)
C221 C222 Al1 110.04(16)
C26 C261 C262 112.9(2)
C26 C261 C263 109.5(2)
C262 C261 C263 110.1(2)
C36 C31 C32 119.3(2)
C36 C31 C52 121.6(2)
C32 C31 C52 118.50(19)
C33 C32 C31 119.4(2)
C33 C32 C321 118.3(2)
C31 C32 C321 122.2(2)
C34 C33 C32 121.2(2)
C35 C34 C33 119.5(2)
C34 C35 C36 121.5(2)
C35 C36 C31 119.1(2)
C35 C36 C361 118.0(2)
C31 C36 C361 122.8(2)
C322 C321 C323 110.9(2)
C322 C321 C32 110.1(2)
C323 C321 C32 113.5(2)
C36 C361 C362 112.1(2)
C36 C361 C363 111.5(2)
C362 C361 C363 108.8(2)
C46 C41 C42 118.9(2)
C46 C41 C56 122.6(2)
C42 C41 C56 118.3(2)
C43 C42 C41 119.2(2)
C43 C42 C421 117.6(2)
C41 C42 C421 123.2(2)
C44 C43 C42 121.6(3)
C43 C44 C45 119.3(3)
C44 C45 C46 121.1(3)
C45 C46 C41 119.8(2)
C45 C46 C461 118.8(2)
C41 C46 C461 121.1(2)
C42 C421 C422 111.6(2)
C42 C421 C423 110.7(2)
C422 C421 C423 110.2(2)
C46 C461 C463 109.4(2)
C46 C461 C462 112.7(2)
C463 C461 C462 110.7(2)
N3 C51 C52 122.0(2)
N3 C51 C56 121.1(2)
C52 C51 C56 116.9(2)
C53 C52 C51 119.0(2)
C53 C52 C31 116.1(2)
C51 C52 C31 124.3(2)
C54 C53 C52 122.7(2)
C55 C54 C53 117.8(2)
C54 C55 C56 121.9(2)
C55 C56 C51 119.6(2)
C55 C56 C41 116.4(2)
C51 C56 C41 123.7(2)

loop_
_geom_bond_atom_site_label_1
_geom_bond_atom_site_label_2
_geom_bond_distance
Al1 N3 1.858(2)
Al1 N2 1.913(2)
Al1 N1 1.940(2)
Al1 C222 1.961(3)
N1 C1 1.349(3)
N1 C11 1.459(3)
N2 C3 1.328(3)
N2 C21 1.447(3)
N3 C51 1.395(3)
C1 C2 1.395(3)
C1 C4 1.511(3)
C2 C3 1.407(3)
C3 C5 1.503(3)
C11 C12 1.408(3)
C11 C16 1.416(3)
C12 C13 1.396(3)
C12 C121 1.524(3)
C13 C14 1.380(4)
C14 C15 1.381(4)
C15 C16 1.392(3)
C16 C161 1.524(3)
C121 C122 1.528(4)
C121 C123 1.536(4)
C161 C162 1.530(4)
C161 C163 1.532(4)
C21 C26 1.406(3)
C21 C22 1.417(3)
C22 C23 1.395(3)
C22 C221 1.526(3)
C23 C24 1.387(3)
C24 C25 1.384(3)
C25 C26 1.394(3)
C26 C261 1.530(3)
C221 C223 1.534(3)
C221 C222 1.556(3)
C261 C262 1.532(4)
C261 C263 1.536(4)
C31 C36 1.414(3)
C31 C32 1.415(3)
C31 C52 1.508(3)
C32 C33 1.396(3)
C32 C321 1.522(3)
C33 C34 1.386(3)
C34 C35 1.380(3)
C35 C36 1.397(3)
C36 C361 1.526(3)
C321 C322 1.514(4)
C321 C323 1.516(4)
C361 C362 1.529(4)
C361 C363 1.540(4)
C41 C46 1.406(4)
C41 C42 1.421(3)
C41 C56 1.511(3)
C42 C43 1.391(4)
C42 C421 1.526(4)
C43 C44 1.379(4)
C44 C45 1.386(4)
C45 C46 1.390(4)
C46 C461 1.524(3)
C421 C422 1.533(4)
C421 C423 1.537(4)
C461 C463 1.525(4)
C461 C462 1.526(4)
C51 C52 1.427(3)
C51 C56 1.431(3)
C52 C53 1.395(3)
C53 C54 1.384(3)
C54 C55 1.384(4)
C55 C56 1.395(3)
